data_4302209
loop_
_publ_author_name
'Chi Minh Tuong'
'Whitney K. Hammons'
'Ashley L. Howarth'
'Kelly E. Lutz'
'Ackim D. Maduvu'
'Laura B. Haysley'
'Brian R. T. Allred'
'Lenore K. Hoyt'
'Mark S. Mashuta'
'Mark E. Noble'

_publ_contact_author_address
;
Department of Chemistry
University of Louisville
2320 So. Brook St.
Louisville
KY 40292
USA
;
_publ_contact_author_email menoble@louisville.edu
_publ_contact_author_fax 502-852-8149
_publ_contact_author_name 'Mark E. Noble'
_publ_contact_author_phone 502-852-7296
_publ_section_title
;
Alkylation of a Dimolybdenum SO Bridge, Subsequent Reactions, and
Characterization of the Thioperoxide Bridge
;
_journal_name_full 'Inorganic Chemistry'
_journal_page_first 5027
_journal_page_last 5038
_journal_paper_doi 10.1021/ic9002093
_journal_volume 48
_journal_year 2009
_chemical_formula_moiety 'C31 H44 Mo2 N2 O7 P2 S6'
_chemical_formula_sum 'C31 H44 Mo2 N2 O7 P2 S6'
_chemical_formula_weight 1002.86
_chemical_name_common
; 
 [Mo~2~(NTo)~2~(S~2~P(OEt)~2~)(S~2~P(O)OEt)(O~2~CMe)(SBn)(SOEt)] 
;
_chemical_name_systematic
; 
 (\m-acetato)(\m-benzyl thiolato)(\m-ethoxythiolato)(O,O'-diethyl
 dithiophosphato)(O-ethyl dithiophosphato)bis(p-tolylimido)
 dimolybdenum(V)
;
_space_group_IT_number 14
_symmetry_cell_setting monoclinic
_symmetry_space_group_name_Hall '-P 2yn'
_symmetry_space_group_name_H-M 'P 1 21/n 1'
_atom_sites_solution_hydrogens geom
_atom_sites_solution_primary direct
_atom_sites_solution_secondary difmap
_audit_creation_method SHELXL-97
_cell_angle_alpha 90.00
_cell_angle_beta 94.521(4)
_cell_angle_gamma 90.00
_cell_formula_units_Z 4
_cell_length_a 12.940(3)
_cell_length_b 13.775(3)
_cell_length_c 23.200(5)
_cell_measurement_reflns_used 6006
_cell_measurement_temperature 100(2)
_cell_measurement_theta_max 25.5
_cell_measurement_theta_min 2.3
_cell_volume 4122.5(16)
_computing_cell_refinement 'SAINT 6.36 (Bruker, 2002)'
_computing_data_collection 'SMART 5.628 (Bruker, 2002)'
_computing_data_reduction 'SAINT 6.36 (Bruker, 2002)'
_computing_molecular_graphics 'SHELXTL 6.12 (Bruker, 2001)'
_computing_publication_material 'SHELXTL 6.12 (Bruker, 2001)'
_computing_structure_refinement 'SHELXL-97 (Sheldrick, 1997)'
_computing_structure_solution 'SHELXS-90 (Sheldrick, 1990)'
_diffrn_ambient_temperature 100(2)
_diffrn_measured_fraction_theta_full 0.997
_diffrn_measured_fraction_theta_max 0.997
_diffrn_measurement_device_type 'SMART APEX CCD'
_diffrn_measurement_method '\w scans'
_diffrn_radiation_monochromator graphite
_diffrn_radiation_source 'normal-focus sealed tube'
_diffrn_radiation_type MoK\a
_diffrn_radiation_wavelength 0.71073
_diffrn_reflns_av_R_equivalents 0.0453
_diffrn_reflns_av_sigmaI/netI 0.0442
_diffrn_reflns_limit_h_max 15
_diffrn_reflns_limit_h_min -15
_diffrn_reflns_limit_k_max 16
_diffrn_reflns_limit_k_min -16
_diffrn_reflns_limit_l_max 27
_diffrn_reflns_limit_l_min -28
_diffrn_reflns_number 30515
_diffrn_reflns_theta_full 25.59
_diffrn_reflns_theta_max 25.59
_diffrn_reflns_theta_min 1.75
_diffrn_standards_decay_% <0.1
_diffrn_standards_interval_count 0
_diffrn_standards_interval_time 0
_diffrn_standards_number 0
_exptl_absorpt_coefficient_mu 1.035
_exptl_absorpt_correction_T_max 0.914
_exptl_absorpt_correction_T_min 0.787
_exptl_absorpt_correction_type multi-scan
_exptl_absorpt_process_details
; 
SADABS; Sheldrick, (1996). 
;
_exptl_crystal_colour red-orange
_exptl_crystal_density_diffrn 1.616
_exptl_crystal_density_meas ?
_exptl_crystal_density_method .
_exptl_crystal_description block
_exptl_crystal_F_000 2040
_exptl_crystal_size_max 0.30
_exptl_crystal_size_mid 0.20
_exptl_crystal_size_min 0.10
_refine_diff_density_max 1.585
_refine_diff_density_min -1.886
_refine_diff_density_rms 0.096
_refine_ls_extinction_method none
_refine_ls_goodness_of_fit_ref 1.018
_refine_ls_hydrogen_treatment constr
_refine_ls_matrix_type full
_refine_ls_number_parameters 422
_refine_ls_number_reflns 7717
_refine_ls_number_restraints 0
_refine_ls_restrained_S_all 1.018
_refine_ls_R_factor_all 0.0500
_refine_ls_R_factor_gt 0.0355
_refine_ls_shift/su_max 0.001
_refine_ls_shift/su_mean 0.000
_refine_ls_structure_factor_coef Fsqd
_refine_ls_weighting_details 'calc w=1/[\s^2^(Fo^2^)+(0.0311P)^2^+7.5288P] where P=(Fo^2^+2Fc^2^)/3'
_refine_ls_weighting_scheme calc
_refine_ls_wR_factor_gt 0.0753
_refine_ls_wR_factor_ref 0.0806
_reflns_number_gt 6284
_reflns_number_total 7717
_reflns_threshold_expression I>2\s(I)
_cod_data_source_file ic9002093_si_002_4.cif
_cod_data_source_block 4
_cod_depositor_comments
;
The following automatic conversions were performed:
'_symmetry_cell_setting' value 'Monoclinic' changed to 'monoclinic'
according to '/home/saulius/struct/CIF-dictionaries/cif_core.dic'
dictionary named 'cif_core.dic' version 2.4.1 from 2010-06-29.

Automatic conversion script
Id: cif_fix_enum 1527 2010-12-29 10:47:43Z saulius 
;
_cod_original_cell_volume 4122.6(14)
_cod_original_sg_symbol_H-M 'P 21/n'
_cod_database_code 4302209

loop_
_symmetry_equiv_pos_as_xyz
'x, y, z'
'-x+1/2, y+1/2, -z+1/2'
'-x, -y, -z'
'x-1/2, -y-1/2, z-1/2'

loop_
_atom_site_label
_atom_site_type_symbol
_atom_site_fract_x
_atom_site_fract_y
_atom_site_fract_z
_atom_site_U_iso_or_equiv
_atom_site_adp_type
_atom_site_occupancy
_atom_site_symmetry_multiplicity
_atom_site_calc_flag
_atom_site_refinement_flags
_atom_site_disorder_assembly
_atom_site_disorder_group
Mo1 Mo 0.76931(2) 0.89389(2) 0.160554(13) 0.01320(8) Uani 1 1 d . . .
Mo2 Mo 0.73489(2) 0.84422(2) 0.038596(13) 0.01301(8) Uani 1 1 d . . .
S1 S 0.69955(7) 1.00098(6) 0.08223(4) 0.01636(19) Uani 1 1 d . . .
S2 S 0.80072(7) 0.73616(6) 0.11721(4) 0.01525(19) Uani 1 1 d . . .
S3 S 0.87193(7) 0.82577(7) 0.24756(4) 0.0195(2) Uani 1 1 d . . .
S4 S 0.78750(7) 1.04113(7) 0.22637(4) 0.0197(2) Uani 1 1 d . . .
S6 S 0.70777(7) 0.92852(7) -0.05493(4) 0.0182(2) Uani 1 1 d . . .
S5 S 0.79797(7) 0.71964(7) -0.02686(4) 0.0204(2) Uani 1 1 d . . .
P1 P 0.88148(7) 0.96124(7) 0.27935(4) 0.0191(2) Uani 1 1 d . . .
P2 P 0.76159(7) 0.80914(7) -0.09644(4) 0.0198(2) Uani 1 1 d . . .
O1 O 0.91596(17) 0.93846(17) 0.13349(10) 0.0156(5) Uani 1 1 d . . .
O2 O 0.89314(18) 0.89727(17) 0.04062(10) 0.0160(5) Uani 1 1 d . . .
O3 O 0.8586(2) 0.9689(2) 0.34449(11) 0.0257(6) Uani 1 1 d . . .
O4 O 0.99590(19) 0.99979(19) 0.28863(11) 0.0232(6) Uani 1 1 d . . .
O5 O 0.6686(2) 0.7604(2) -0.13540(11) 0.0270(6) Uani 1 1 d . . .
O6 O 0.8442(2) 0.8281(2) -0.13500(11) 0.0268(6) Uani 1 1 d . . .
O7 O 0.79202(19) 1.07309(18) 0.06153(11) 0.0228(6) Uani 1 1 d . . .
N1 N 0.6445(2) 0.8659(2) 0.17748(12) 0.0158(6) Uani 1 1 d . . .
N2 N 0.6104(2) 0.8005(2) 0.04406(12) 0.0150(6) Uani 1 1 d . . .
C1 C 0.5428(3) 0.8488(3) 0.18901(14) 0.0153(7) Uani 1 1 d . . .
C6 C 0.5217(3) 0.7809(2) 0.23137(15) 0.0161(8) Uani 1 1 d . . .
H2 H 0.5767 0.7477 0.2525 0.019 Uiso 1 1 calc R . .
C5 C 0.4199(3) 0.7629(3) 0.24203(15) 0.0191(8) Uani 1 1 d . . .
H3 H 0.4056 0.7181 0.2715 0.023 Uiso 1 1 calc R . .
C4 C 0.3378(3) 0.8091(3) 0.21045(16) 0.0205(8) Uani 1 1 d . . .
C3 C 0.3601(3) 0.8775(3) 0.16931(15) 0.0203(8) Uani 1 1 d . . .
H5 H 0.3050 0.9103 0.1479 0.024 Uiso 1 1 calc R . .
C2 C 0.4618(3) 0.8986(3) 0.15903(15) 0.0177(8) Uani 1 1 d . . .
H6 H 0.4761 0.9469 0.1316 0.021 Uiso 1 1 calc R . .
C7 C 0.2278(3) 0.7827(3) 0.22041(19) 0.0305(10) Uani 1 1 d . . .
H7A H 0.1804 0.8300 0.2009 0.046 Uiso 1 1 calc R . .
H7B H 0.2190 0.7833 0.2620 0.046 Uiso 1 1 calc R . .
H7C H 0.2122 0.7178 0.2049 0.046 Uiso 1 1 calc R . .
C8 C 0.5147(3) 0.7587(3) 0.05083(17) 0.0331(4) Uani 1 1 d . . .
C13 C 0.5107(3) 0.6688(3) 0.07840(17) 0.0331(4) Uani 1 1 d . . .
H9 H 0.5727 0.6366 0.0923 0.040 Uiso 1 1 calc R . .
C12 C 0.4151(3) 0.6275(4) 0.08509(17) 0.0331(4) Uani 1 1 d . . .
H10 H 0.4116 0.5658 0.1031 0.040 Uiso 1 1 calc R . .
C11 C 0.3242(3) 0.6747(3) 0.06590(17) 0.0331(4) Uani 1 1 d . . .
C10 C 0.3295(3) 0.7636(3) 0.03897(17) 0.0331(4) Uani 1 1 d . . .
H12 H 0.2673 0.7963 0.0260 0.040 Uiso 1 1 calc R . .
C9 C 0.4244(3) 0.8057(4) 0.03053(17) 0.0331(4) Uani 1 1 d . . .
H13 H 0.4274 0.8662 0.0111 0.040 Uiso 1 1 calc R . .
C14 C 0.2205(3) 0.6287(3) 0.07453(17) 0.0331(4) Uani 1 1 d . . .
H14A H 0.1661 0.6619 0.0502 0.050 Uiso 1 1 calc R . .
H14B H 0.2060 0.6344 0.1152 0.050 Uiso 1 1 calc R . .
H14C H 0.2222 0.5599 0.0637 0.050 Uiso 1 1 calc R . .
C15 C 0.9480(3) 0.9312(2) 0.08307(15) 0.0148(7) Uani 1 1 d . . .
C16 C 1.0573(3) 0.9608(3) 0.07588(16) 0.0224(8) Uani 1 1 d . . .
H16A H 1.1044 0.9088 0.0900 0.034 Uiso 1 1 calc R . .
H16B H 1.0734 1.0202 0.0981 0.034 Uiso 1 1 calc R . .
H16C H 1.0657 0.9728 0.0349 0.034 Uiso 1 1 calc R . .
C17 C 0.7590(3) 0.9386(3) 0.36406(17) 0.0283(9) Uani 1 1 d . . .
H17A H 0.7411 0.8724 0.3500 0.034 Uiso 1 1 calc R . .
H17B H 0.7034 0.9837 0.3495 0.034 Uiso 1 1 calc R . .
C18 C 0.7716(3) 0.9405(3) 0.42923(17) 0.0363(11) Uani 1 1 d . . .
H18A H 0.8321 0.9016 0.4428 0.054 Uiso 1 1 calc R . .
H18B H 0.7094 0.9136 0.4447 0.054 Uiso 1 1 calc R . .
H18C H 0.7816 1.0076 0.4425 0.054 Uiso 1 1 calc R . .
C19 C 1.0636(3) 1.0054(3) 0.24113(16) 0.0229(8) Uani 1 1 d . . .
H19A H 1.0418 1.0595 0.2148 0.027 Uiso 1 1 calc R . .
H19B H 1.0603 0.9442 0.2187 0.027 Uiso 1 1 calc R . .
C20 C 1.1718(3) 1.0223(3) 0.26768(18) 0.0295(10) Uani 1 1 d . . .
H20A H 1.1731 1.0809 0.2916 0.044 Uiso 1 1 calc R . .
H20B H 1.2190 1.0304 0.2370 0.044 Uiso 1 1 calc R . .
H20C H 1.1939 0.9664 0.2918 0.044 Uiso 1 1 calc R . .
C21 C 0.5744(3) 0.7249(3) -0.11268(19) 0.0365(11) Uani 1 1 d . . .
H21A H 0.5870 0.7135 -0.0706 0.044 Uiso 1 1 calc R . .
H21B H 0.5543 0.6623 -0.1313 0.044 Uiso 1 1 calc R . .
C22 C 0.4886(4) 0.7960(4) -0.1235(2) 0.0475(13) Uani 1 1 d . . .
H22A H 0.5044 0.8549 -0.1008 0.071 Uiso 1 1 calc R . .
H22B H 0.4239 0.7675 -0.1121 0.071 Uiso 1 1 calc R . .
H22C H 0.4810 0.8125 -0.1647 0.071 Uiso 1 1 calc R . .
C25 C 0.9419(3) 0.7188(3) 0.11514(16) 0.0179(8) Uani 1 1 d . . .
H23A H 0.9629 0.7394 0.0769 0.021 Uiso 1 1 calc R . .
H23B H 0.9787 0.7605 0.1449 0.021 Uiso 1 1 calc R . .
C26 C 0.9736(3) 0.6155(3) 0.12562(15) 0.0160(7) Uani 1 1 d . . .
C27 C 1.0090(3) 0.5842(3) 0.18066(16) 0.0191(8) Uani 1 1 d . . .
H25 H 1.0079 0.6274 0.2125 0.023 Uiso 1 1 calc R . .
C28 C 1.0457(3) 0.4910(3) 0.18952(16) 0.0217(8) Uani 1 1 d . . .
H26 H 1.0692 0.4705 0.2274 0.026 Uiso 1 1 calc R . .
C29 C 1.0486(3) 0.4273(3) 0.14377(16) 0.0226(8) Uani 1 1 d . . .
H27 H 1.0757 0.3637 0.1498 0.027 Uiso 1 1 calc R . .
C30 C 1.0114(3) 0.4571(3) 0.08898(16) 0.0225(8) Uani 1 1 d . . .
H28 H 1.0118 0.4133 0.0574 0.027 Uiso 1 1 calc R . .
C31 C 0.9738(3) 0.5501(3) 0.08001(16) 0.0199(8) Uani 1 1 d . . .
H29 H 0.9478 0.5696 0.0423 0.024 Uiso 1 1 calc R . .
C32 C 0.8031(4) 1.1642(3) 0.09320(18) 0.0360(11) Uani 1 1 d . . .
H30A H 0.8044 1.1523 0.1353 0.043 Uiso 1 1 calc R . .
H30B H 0.7446 1.2082 0.0817 0.043 Uiso 1 1 calc R . .
C33 C 0.9038(4) 1.2080(3) 0.0781(3) 0.0599(17) Uani 1 1 d . . .
H31A H 0.9611 1.1646 0.0909 0.090 Uiso 1 1 calc R . .
H31B H 0.9137 1.2710 0.0975 0.090 Uiso 1 1 calc R . .
H31C H 0.9023 1.2172 0.0362 0.090 Uiso 1 1 calc R . .

loop_
_atom_site_aniso_label
_atom_site_aniso_U_11
_atom_site_aniso_U_22
_atom_site_aniso_U_33
_atom_site_aniso_U_23
_atom_site_aniso_U_13
_atom_site_aniso_U_12
Mo1 0.01201(16) 0.01434(16) 0.01328(16) 0.00146(12) 0.00125(11) -0.00004(12)
Mo2 0.01073(15) 0.01454(16) 0.01366(16) 0.00048(12) 0.00038(11) -0.00115(12)
S1 0.0164(5) 0.0151(5) 0.0172(5) 0.0018(4) -0.0007(4) 0.0001(4)
S2 0.0124(4) 0.0146(4) 0.0188(5) 0.0018(4) 0.0013(3) -0.0001(3)
S3 0.0209(5) 0.0193(5) 0.0177(5) 0.0034(4) -0.0017(4) 0.0020(4)
S4 0.0225(5) 0.0182(5) 0.0182(5) -0.0011(4) -0.0002(4) 0.0025(4)
S6 0.0174(5) 0.0216(5) 0.0153(5) 0.0017(4) -0.0009(4) -0.0014(4)
S5 0.0197(5) 0.0220(5) 0.0195(5) -0.0039(4) 0.0015(4) 0.0020(4)
P1 0.0194(5) 0.0222(5) 0.0154(5) -0.0003(4) 0.0005(4) 0.0004(4)
P2 0.0162(5) 0.0279(6) 0.0150(5) -0.0036(4) 0.0007(4) -0.0022(4)
O1 0.0134(12) 0.0182(13) 0.0151(13) 0.0014(10) 0.0000(10) -0.0016(10)
O2 0.0148(13) 0.0179(13) 0.0150(12) 0.0031(10) -0.0014(10) -0.0020(10)
O3 0.0230(14) 0.0369(16) 0.0173(14) -0.0018(12) 0.0021(11) -0.0006(12)
O4 0.0206(14) 0.0286(15) 0.0198(14) -0.0056(11) -0.0013(11) -0.0022(11)
O5 0.0224(15) 0.0371(17) 0.0209(14) -0.0081(12) -0.0015(11) -0.0041(12)
O6 0.0236(15) 0.0385(17) 0.0190(14) -0.0043(12) 0.0055(11) -0.0041(12)
O7 0.0220(14) 0.0171(13) 0.0292(15) 0.0030(11) 0.0021(11) -0.0047(11)
N1 0.0186(16) 0.0148(15) 0.0136(15) -0.0005(12) -0.0018(12) 0.0022(12)
N2 0.0141(15) 0.0175(16) 0.0133(15) 0.0003(12) 0.0005(12) 0.0012(12)
C1 0.0141(18) 0.0188(19) 0.0135(17) -0.0032(14) 0.0050(14) -0.0006(15)
C6 0.0172(19) 0.0161(18) 0.0146(18) -0.0003(14) -0.0002(14) 0.0009(15)
C5 0.025(2) 0.0166(19) 0.0162(19) -0.0024(15) 0.0055(16) -0.0045(16)
C4 0.0176(19) 0.020(2) 0.025(2) -0.0054(16) 0.0061(16) -0.0029(15)
C3 0.021(2) 0.024(2) 0.0153(18) -0.0035(15) -0.0028(15) 0.0031(16)
C2 0.020(2) 0.0192(19) 0.0134(18) 0.0000(15) 0.0011(15) 0.0004(15)
C7 0.019(2) 0.032(2) 0.042(3) -0.002(2) 0.0071(18) -0.0005(18)
C8 0.0242(8) 0.0558(11) 0.0192(8) -0.0015(7) 0.0013(7) -0.0136(8)
C13 0.0242(8) 0.0558(11) 0.0192(8) -0.0015(7) 0.0013(7) -0.0136(8)
C12 0.0242(8) 0.0558(11) 0.0192(8) -0.0015(7) 0.0013(7) -0.0136(8)
C11 0.0242(8) 0.0558(11) 0.0192(8) -0.0015(7) 0.0013(7) -0.0136(8)
C10 0.0242(8) 0.0558(11) 0.0192(8) -0.0015(7) 0.0013(7) -0.0136(8)
C9 0.0242(8) 0.0558(11) 0.0192(8) -0.0015(7) 0.0013(7) -0.0136(8)
C14 0.0242(8) 0.0558(11) 0.0192(8) -0.0015(7) 0.0013(7) -0.0136(8)
C15 0.0145(18) 0.0113(17) 0.0185(19) 0.0066(14) 0.0006(15) 0.0006(14)
C16 0.0160(19) 0.031(2) 0.020(2) 0.0058(17) 0.0006(15) -0.0066(16)
C17 0.023(2) 0.038(2) 0.024(2) 0.0027(18) 0.0035(17) 0.0002(18)
C18 0.035(3) 0.048(3) 0.026(2) 0.005(2) 0.0062(19) 0.003(2)
C19 0.022(2) 0.026(2) 0.021(2) -0.0032(16) 0.0031(16) -0.0011(16)
C20 0.021(2) 0.036(2) 0.031(2) -0.0044(19) -0.0010(18) -0.0027(18)
C21 0.026(2) 0.051(3) 0.033(2) -0.012(2) 0.0022(19) -0.015(2)
C22 0.030(3) 0.057(3) 0.055(3) -0.026(3) -0.001(2) -0.004(2)
C25 0.0114(18) 0.0197(19) 0.023(2) 0.0024(15) 0.0014(15) 0.0004(15)
C26 0.0105(17) 0.0157(18) 0.0218(19) 0.0018(15) 0.0018(14) -0.0009(14)
C27 0.0168(19) 0.021(2) 0.0195(19) -0.0013(15) 0.0016(15) -0.0018(15)
C28 0.021(2) 0.024(2) 0.020(2) 0.0065(16) 0.0000(16) 0.0025(16)
C29 0.022(2) 0.0169(19) 0.029(2) 0.0051(16) 0.0070(17) 0.0032(16)
C30 0.024(2) 0.021(2) 0.024(2) -0.0026(16) 0.0077(16) -0.0004(16)
C31 0.0172(19) 0.025(2) 0.0177(19) 0.0044(16) 0.0026(15) 0.0006(16)
C32 0.055(3) 0.022(2) 0.029(2) 0.0028(18) -0.008(2) -0.014(2)
C33 0.033(3) 0.025(3) 0.0218(5) 0.003(3) -0.0020(3) -0.007(2)

loop_
_atom_type_symbol
_atom_type_description
_atom_type_scat_dispersion_real
_atom_type_scat_dispersion_imag
_atom_type_scat_source
C C 0.0033 0.0016 'International Tables Vol C Tables 4.2.6.8 and 6.1.1.4'
H H 0.0000 0.0000 'International Tables Vol C Tables 4.2.6.8 and 6.1.1.4'
N N 0.0061 0.0033 'International Tables Vol C Tables 4.2.6.8 and 6.1.1.4'
O O 0.0106 0.0060 'International Tables Vol C Tables 4.2.6.8 and 6.1.1.4'
P P 0.1023 0.0942 'International Tables Vol C Tables 4.2.6.8 and 6.1.1.4'
S S 0.1246 0.1234 'International Tables Vol C Tables 4.2.6.8 and 6.1.1.4'
Mo Mo -1.6832 0.6857 'International Tables Vol C Tables 4.2.6.8 and 6.1.1.4'

loop_
_geom_angle_atom_site_label_1
_geom_angle_atom_site_label_2
_geom_angle_atom_site_label_3
_geom_angle
_geom_angle_site_symmetry_1
_geom_angle_site_symmetry_3
_geom_angle_publ_flag
N1 Mo1 O1 174.20(11) . . no
N1 Mo1 S2 94.82(10) . . no
O1 Mo1 S2 87.37(7) . . no
N1 Mo1 S1 90.36(10) . . no
O1 Mo1 S1 83.86(7) . . no
S2 Mo1 S1 107.04(3) . . no
N1 Mo1 S3 100.26(10) . . no
O1 Mo1 S3 85.29(7) . . no
S2 Mo1 S3 84.48(3) . . no
S1 Mo1 S3 163.74(3) . . no
N1 Mo1 S4 94.87(10) . . no
O1 Mo1 S4 84.53(7) . . no
S2 Mo1 S4 161.47(3) . . no
S1 Mo1 S4 88.65(3) . . no
S3 Mo1 S4 78.28(3) . . no
N1 Mo1 Mo2 95.39(9) . . no
O1 Mo1 Mo2 81.56(6) . . no
S2 Mo1 Mo2 53.72(2) . . no
S1 Mo1 Mo2 53.34(2) . . no
S3 Mo1 Mo2 136.45(3) . . no
S4 Mo1 Mo2 140.56(2) . . no
N2 Mo2 O2 174.55(11) . . no
N2 Mo2 S1 94.09(10) . . no
O2 Mo2 S1 84.30(7) . . no
N2 Mo2 S2 90.29(9) . . no
O2 Mo2 S2 85.22(6) . . no
S1 Mo2 S2 107.07(3) . . no
N2 Mo2 S6 99.18(9) . . no
O2 Mo2 S6 85.93(6) . . no
S1 Mo2 S6 85.98(3) . . no
S2 Mo2 S6 163.38(3) . . no
N2 Mo2 S5 99.06(10) . . no
O2 Mo2 S5 83.71(7) . . no
S1 Mo2 S5 161.72(3) . . no
S2 Mo2 S5 85.61(3) . . no
S6 Mo2 S5 79.46(3) . . no
N2 Mo2 Mo1 94.73(9) . . no
O2 Mo2 Mo1 80.10(6) . . no
S1 Mo2 Mo1 53.76(2) . . no
S2 Mo2 Mo1 53.32(2) . . no
S6 Mo2 Mo1 138.26(3) . . no
S5 Mo2 Mo1 136.68(3) . . no
O7 S1 Mo2 104.30(10) . . no
O7 S1 Mo1 110.07(10) . . no
Mo2 S1 Mo1 72.89(3) . . no
C25 S2 Mo1 108.86(12) . . no
C25 S2 Mo2 110.21(12) . . no
Mo1 S2 Mo2 72.96(3) . . no
P1 S3 Mo1 87.78(4) . . no
P1 S4 Mo1 87.30(4) . . no
P2 S6 Mo2 90.32(5) . . no
P2 S5 Mo2 89.99(5) . . no
O3 P1 O4 95.31(14) . . no
O3 P1 S4 113.94(12) . . no
O4 P1 S4 114.88(11) . . no
O3 P1 S3 113.98(12) . . no
O4 P1 S3 113.24(11) . . no
S4 P1 S3 105.68(6) . . no
O6 P2 O5 106.39(15) . . no
O6 P2 S6 115.61(12) . . no
O5 P2 S6 109.52(11) . . no
O6 P2 S5 116.87(12) . . no
O5 P2 S5 107.95(12) . . no
S6 P2 S5 100.19(5) . . no
C15 O1 Mo1 127.4(2) . . no
C15 O2 Mo2 128.0(2) . . no
C17 O3 P1 121.3(2) . . no
C19 O4 P1 121.9(2) . . no
C21 O5 P2 123.6(2) . . no
C32 O7 S1 114.6(2) . . no
C1 N1 Mo1 176.4(3) . . no
C8 N2 Mo2 175.1(3) . . no
N1 C1 C2 120.6(3) . . no
N1 C1 C6 119.4(3) . . no
C2 C1 C6 120.0(3) . . no
C5 C6 C1 119.2(3) . . no
C5 C6 H2 120.4 . . no
C1 C6 H2 120.4 . . no
C6 C5 C4 121.4(3) . . no
C6 C5 H3 119.3 . . no
C4 C5 H3 119.3 . . no
C3 C4 C5 118.7(3) . . no
C3 C4 C7 121.3(3) . . no
C5 C4 C7 120.0(3) . . no
C2 C3 C4 120.8(3) . . no
C2 C3 H5 119.6 . . no
C4 C3 H5 119.6 . . no
C3 C2 C1 119.9(3) . . no
C3 C2 H6 120.1 . . no
C1 C2 H6 120.1 . . no
C4 C7 H7A 109.5 . . no
C4 C7 H7B 109.5 . . no
H7A C7 H7B 109.5 . . no
C4 C7 H7C 109.5 . . no
H7A C7 H7C 109.5 . . no
H7B C7 H7C 109.5 . . no
N2 C8 C9 120.3(4) . . no
N2 C8 C13 119.1(4) . . no
C9 C8 C13 120.6(4) . . no
C12 C13 C8 118.8(4) . . no
C12 C13 H9 120.6 . . no
C8 C13 H9 120.6 . . no
C13 C12 C11 121.0(4) . . no
C13 C12 H10 119.5 . . no
C11 C12 H10 119.5 . . no
C10 C11 C12 119.4(4) . . no
C10 C11 C14 120.6(4) . . no
C12 C11 C14 120.0(4) . . no
C11 C10 C9 120.8(4) . . no
C11 C10 H12 119.6 . . no
C9 C10 H12 119.6 . . no
C10 C9 C8 119.3(4) . . no
C10 C9 H13 120.3 . . no
C8 C9 H13 120.3 . . no
C11 C14 H14A 109.5 . . no
C11 C14 H14B 109.5 . . no
H14A C14 H14B 109.5 . . no
C11 C14 H14C 109.5 . . no
H14A C14 H14C 109.5 . . no
H14B C14 H14C 109.5 . . no
O2 C15 O1 122.9(3) . . no
O2 C15 C16 119.6(3) . . no
O1 C15 C16 117.4(3) . . no
C15 C16 H16A 109.5 . . no
C15 C16 H16B 109.5 . . no
H16A C16 H16B 109.5 . . no
C15 C16 H16C 109.5 . . no
H16A C16 H16C 109.5 . . no
H16B C16 H16C 109.5 . . no
O3 C17 C18 106.2(3) . . no
O3 C17 H17A 110.5 . . no
C18 C17 H17A 110.5 . . no
O3 C17 H17B 110.5 . . no
C18 C17 H17B 110.5 . . no
H17A C17 H17B 108.7 . . no
C17 C18 H18A 109.5 . . no
C17 C18 H18B 109.5 . . no
H18A C18 H18B 109.5 . . no
C17 C18 H18C 109.5 . . no
H18A C18 H18C 109.5 . . no
H18B C18 H18C 109.5 . . no
O4 C19 C20 107.0(3) . . no
O4 C19 H19A 110.3 . . no
C20 C19 H19A 110.3 . . no
O4 C19 H19B 110.3 . . no
C20 C19 H19B 110.3 . . no
H19A C19 H19B 108.6 . . no
C19 C20 H20A 109.5 . . no
C19 C20 H20B 109.5 . . no
H20A C20 H20B 109.5 . . no
C19 C20 H20C 109.5 . . no
H20A C20 H20C 109.5 . . no
H20B C20 H20C 109.5 . . no
O5 C21 C22 110.8(4) . . no
O5 C21 H21A 109.5 . . no
C22 C21 H21A 109.5 . . no
O5 C21 H21B 109.5 . . no
C22 C21 H21B 109.5 . . no
H21A C21 H21B 108.1 . . no
C21 C22 H22A 109.5 . . no
C21 C22 H22B 109.5 . . no
H22A C22 H22B 109.5 . . no
C21 C22 H22C 109.5 . . no
H22A C22 H22C 109.5 . . no
H22B C22 H22C 109.5 . . no
C26 C25 S2 112.2(2) . . no
C26 C25 H23A 109.2 . . no
S2 C25 H23A 109.2 . . no
C26 C25 H23B 109.2 . . no
S2 C25 H23B 109.2 . . no
H23A C25 H23B 107.9 . . no
C31 C26 C27 118.5(3) . . no
C31 C26 C25 120.7(3) . . no
C27 C26 C25 120.7(3) . . no
C28 C27 C26 120.7(3) . . no
C28 C27 H25 119.6 . . no
C26 C27 H25 119.6 . . no
C27 C28 C29 120.5(3) . . no
C27 C28 H26 119.8 . . no
C29 C28 H26 119.8 . . no
C28 C29 C30 119.2(3) . . no
C28 C29 H27 120.4 . . no
C30 C29 H27 120.4 . . no
C31 C30 C29 120.4(4) . . no
C31 C30 H28 119.8 . . no
C29 C30 H28 119.8 . . no
C30 C31 C26 120.6(3) . . no
C30 C31 H29 119.7 . . no
C26 C31 H29 119.7 . . no
O7 C32 C33 106.4(4) . . no
O7 C32 H30A 110.5 . . no
C33 C32 H30A 110.5 . . no
O7 C32 H30B 110.5 . . no
C33 C32 H30B 110.5 . . no
H30A C32 H30B 108.6 . . no
C32 C33 H31A 109.5 . . no
C32 C33 H31B 109.5 . . no
H31A C33 H31B 109.5 . . no
C32 C33 H31C 109.5 . . no
H31A C33 H31C 109.5 . . no
H31B C33 H31C 109.5 . . no

loop_
_geom_bond_atom_site_label_1
_geom_bond_atom_site_label_2
_geom_bond_distance
_geom_bond_site_symmetry_2
_geom_bond_publ_flag
Mo1 N1 1.735(3) . no
Mo1 O1 2.135(2) . no
Mo1 S2 2.4416(10) . no
Mo1 S1 2.4566(9) . no
Mo1 S3 2.5092(10) . no
Mo1 S4 2.5386(10) . no
Mo1 Mo2 2.9109(7) . no
Mo2 N2 1.734(3) . no
Mo2 O2 2.171(2) . no
Mo2 S1 2.4433(10) . no
Mo2 S2 2.4542(10) . no
Mo2 S6 2.4616(10) . no
Mo2 S5 2.4725(10) . no
S1 O7 1.655(3) . no
S2 C25 1.847(3) . no
S3 P1 2.0068(14) . no
S4 P1 1.9912(13) . no
S6 P2 2.0550(14) . no
S5 P2 2.0560(14) . no
P1 O3 1.566(3) . no
P1 O4 1.572(3) . no
P2 O6 1.470(3) . no
P2 O5 1.595(3) . no
O1 C15 1.275(4) . no
O2 C15 1.258(4) . no
O3 C17 1.461(5) . no
O4 C19 1.463(4) . no
O5 C21 1.451(5) . no
O7 C32 1.456(5) . no
N1 C1 1.384(4) . no
N2 C8 1.385(5) . no
C1 C2 1.392(5) . no
C1 C6 1.399(5) . no
C6 C5 1.382(5) . no
C6 H2 0.9500 . no
C5 C4 1.395(5) . no
C5 H3 0.9500 . no
C4 C3 1.388(5) . no
C4 C7 1.505(5) . no
C3 C2 1.386(5) . no
C3 H5 0.9500 . no
C2 H6 0.9500 . no
C7 H7A 0.9800 . no
C7 H7B 0.9800 . no
C7 H7C 0.9800 . no
C8 C9 1.386(6) . no
C8 C13 1.397(6) . no
C13 C12 1.382(5) . no
C13 H9 0.9500 . no
C12 C11 1.386(6) . no
C12 H10 0.9500 . no
C11 C10 1.379(6) . no
C11 C14 1.511(5) . no
C10 C9 1.386(5) . no
C10 H12 0.9500 . no
C9 H13 0.9500 . no
C14 H14A 0.9800 . no
C14 H14B 0.9800 . no
C14 H14C 0.9800 . no
C15 C16 1.493(5) . no
C16 H16A 0.9800 . no
C16 H16B 0.9800 . no
C16 H16C 0.9800 . no
C17 C18 1.508(5) . no
C17 H17A 0.9900 . no
C17 H17B 0.9900 . no
C18 H18A 0.9800 . no
C18 H18B 0.9800 . no
C18 H18C 0.9800 . no
C19 C20 1.503(5) . no
C19 H19A 0.9900 . no
C19 H19B 0.9900 . no
C20 H20A 0.9800 . no
C20 H20B 0.9800 . no
C20 H20C 0.9800 . no
C21 C22 1.487(6) . no
C21 H21A 0.9900 . no
C21 H21B 0.9900 . no
C22 H22A 0.9800 . no
C22 H22B 0.9800 . no
C22 H22C 0.9800 . no
C25 C26 1.495(5) . no
C25 H23A 0.9900 . no
C25 H23B 0.9900 . no
C26 C31 1.390(5) . no
C26 C27 1.391(5) . no
C27 C28 1.379(5) . no
C27 H25 0.9500 . no
C28 C29 1.380(5) . no
C28 H26 0.9500 . no
C29 C30 1.386(5) . no
C29 H27 0.9500 . no
C30 C31 1.380(5) . no
C30 H28 0.9500 . no
C31 H29 0.9500 . no
C32 C33 1.502(6) . no
C32 H30A 0.9900 . no
C32 H30B 0.9900 . no
C33 H31A 0.9800 . no
C33 H31B 0.9800 . no
C33 H31C 0.9800 . no

loop_
_geom_torsion_atom_site_label_1
_geom_torsion_atom_site_label_2
_geom_torsion_atom_site_label_3
_geom_torsion_atom_site_label_4
_geom_torsion
_geom_torsion_site_symmetry_1
_geom_torsion_site_symmetry_2
_geom_torsion_site_symmetry_3
_geom_torsion_site_symmetry_4
_geom_torsion_publ_flag
N1 Mo1 Mo2 N2 -5.19(13) . . . . no
O1 Mo1 Mo2 N2 179.78(11) . . . . no
S2 Mo1 Mo2 N2 86.83(10) . . . . no
S1 Mo1 Mo2 N2 -91.61(10) . . . . no
S3 Mo1 Mo2 N2 105.84(10) . . . . no
S4 Mo1 Mo2 N2 -109.61(10) . . . . no
N1 Mo1 Mo2 O2 176.58(11) . . . . no
O1 Mo1 Mo2 O2 1.55(9) . . . . no
S2 Mo1 Mo2 O2 -91.40(7) . . . . no
S1 Mo1 Mo2 O2 90.16(7) . . . . no
S3 Mo1 Mo2 O2 -72.39(7) . . . . no
S4 Mo1 Mo2 O2 72.16(7) . . . . no
N1 Mo1 Mo2 S1 86.42(10) . . . . no
O1 Mo1 Mo2 S1 -88.61(7) . . . . no
S2 Mo1 Mo2 S1 178.44(4) . . . . no
S3 Mo1 Mo2 S1 -162.55(5) . . . . no
S4 Mo1 Mo2 S1 -18.00(5) . . . . no
N1 Mo1 Mo2 S2 -92.03(10) . . . . no
O1 Mo1 Mo2 S2 92.95(7) . . . . no
S1 Mo1 Mo2 S2 -178.44(4) . . . . no
S3 Mo1 Mo2 S2 19.01(4) . . . . no
S4 Mo1 Mo2 S2 163.56(5) . . . . no
N1 Mo1 Mo2 S6 104.27(10) . . . . no
O1 Mo1 Mo2 S6 -70.76(7) . . . . no
S2 Mo1 Mo2 S6 -163.71(4) . . . . no
S1 Mo1 Mo2 S6 17.85(4) . . . . no
S3 Mo1 Mo2 S6 -144.70(5) . . . . no
S4 Mo1 Mo2 S6 -0.15(6) . . . . no
N1 Mo1 Mo2 S5 -113.73(10) . . . . no
O1 Mo1 Mo2 S5 71.24(7) . . . . no
S2 Mo1 Mo2 S5 -21.71(4) . . . . no
S1 Mo1 Mo2 S5 159.85(5) . . . . no
S3 Mo1 Mo2 S5 -2.70(5) . . . . no
S4 Mo1 Mo2 S5 141.85(5) . . . . no
N2 Mo2 S1 O7 -160.15(13) . . . . no
O2 Mo2 S1 O7 25.08(12) . . . . no
S2 Mo2 S1 O7 108.28(10) . . . . no
S6 Mo2 S1 O7 -61.22(10) . . . . no
S5 Mo2 S1 O7 -24.11(15) . . . . no
Mo1 Mo2 S1 O7 106.98(10) . . . . no
N2 Mo2 S1 Mo1 92.87(9) . . . . no
O2 Mo2 S1 Mo1 -81.90(6) . . . . no
S2 Mo2 S1 Mo1 1.31(3) . . . . no
S6 Mo2 S1 Mo1 -168.20(3) . . . . no
S5 Mo2 S1 Mo1 -131.09(10) . . . . no
N1 Mo1 S1 O7 164.18(14) . . . . no
O1 Mo1 S1 O7 -15.33(12) . . . . no
S2 Mo1 S1 O7 -100.68(10) . . . . no
S3 Mo1 S1 O7 33.09(17) . . . . no
S4 Mo1 S1 O7 69.31(11) . . . . no
Mo2 Mo1 S1 O7 -99.36(11) . . . . no
N1 Mo1 S1 Mo2 -96.46(9) . . . . no
O1 Mo1 S1 Mo2 84.03(7) . . . . no
S2 Mo1 S1 Mo2 -1.31(3) . . . . no
S3 Mo1 S1 Mo2 132.45(11) . . . . no
S4 Mo1 S1 Mo2 168.68(3) . . . . no
N1 Mo1 S2 C25 -160.75(15) . . . . no
O1 Mo1 S2 C25 24.63(14) . . . . no
S1 Mo1 S2 C25 107.39(13) . . . . no
S3 Mo1 S2 C25 -60.88(13) . . . . no
S4 Mo1 S2 C25 -39.44(17) . . . . no
Mo2 Mo1 S2 C25 106.09(13) . . . . no
N1 Mo1 S2 Mo2 93.16(9) . . . . no
O1 Mo1 S2 Mo2 -81.46(6) . . . . no
S1 Mo1 S2 Mo2 1.31(3) . . . . no
S3 Mo1 S2 Mo2 -166.97(3) . . . . no
S4 Mo1 S2 Mo2 -145.53(9) . . . . no
N2 Mo2 S2 C25 159.99(16) . . . . no
O2 Mo2 S2 C25 -23.11(14) . . . . no
S1 Mo2 S2 C25 -105.64(13) . . . . no
S6 Mo2 S2 C25 34.91(18) . . . . no
S5 Mo2 S2 C25 60.93(13) . . . . no
Mo1 Mo2 S2 C25 -104.33(13) . . . . no
N2 Mo2 S2 Mo1 -95.68(9) . . . . no
O2 Mo2 S2 Mo1 81.22(7) . . . . no
S1 Mo2 S2 Mo1 -1.31(3) . . . . no
S6 Mo2 S2 Mo1 139.24(10) . . . . no
S5 Mo2 S2 Mo1 165.26(3) . . . . no
N1 Mo1 S3 P1 -99.45(10) . . . . no
O1 Mo1 S3 P1 78.83(7) . . . . no
S2 Mo1 S3 P1 166.64(4) . . . . no
S1 Mo1 S3 P1 30.56(13) . . . . no
S4 Mo1 S3 P1 -6.55(4) . . . . no
Mo2 Mo1 S3 P1 151.34(4) . . . . no
N1 Mo1 S4 P1 106.09(10) . . . . no
O1 Mo1 S4 P1 -79.70(7) . . . . no
S2 Mo1 S4 P1 -15.21(12) . . . . no
S1 Mo1 S4 P1 -163.66(4) . . . . no
S3 Mo1 S4 P1 6.60(4) . . . . no
Mo2 Mo1 S4 P1 -149.31(4) . . . . no
N2 Mo2 S6 P2 -96.20(10) . . . . no
O2 Mo2 S6 P2 85.74(7) . . . . no
S1 Mo2 S6 P2 170.30(4) . . . . no
S2 Mo2 S6 P2 27.81(13) . . . . no
S5 Mo2 S6 P2 1.39(4) . . . . no
Mo1 Mo2 S6 P2 155.95(3) . . . . no
N2 Mo2 S5 P2 96.34(10) . . . . no
O2 Mo2 S5 P2 -88.40(7) . . . . no
S1 Mo2 S5 P2 -39.14(12) . . . . no
S2 Mo2 S5 P2 -174.06(4) . . . . no
S6 Mo2 S5 P2 -1.39(4) . . . . no
Mo1 Mo2 S5 P2 -156.75(3) . . . . no
Mo1 S4 P1 O3 -134.31(12) . . . . no
Mo1 S4 P1 O4 117.18(11) . . . . no
Mo1 S4 P1 S3 -8.41(5) . . . . no
Mo1 S3 P1 O3 134.38(12) . . . . no
Mo1 S3 P1 O4 -118.09(11) . . . . no
Mo1 S3 P1 S4 8.51(5) . . . . no
Mo2 S6 P2 O6 -128.21(13) . . . . no
Mo2 S6 P2 O5 111.66(12) . . . . no
Mo2 S6 P2 S5 -1.67(5) . . . . no
Mo2 S5 P2 O6 127.36(13) . . . . no
Mo2 S5 P2 O5 -112.86(11) . . . . no
Mo2 S5 P2 S6 1.67(5) . . . . no
S2 Mo1 O1 C15 51.3(3) . . . . no
S1 Mo1 O1 C15 -56.2(3) . . . . no
S3 Mo1 O1 C15 136.0(3) . . . . no
S4 Mo1 O1 C15 -145.4(3) . . . . no
Mo2 Mo1 O1 C15 -2.4(3) . . . . no
S1 Mo2 O2 C15 52.3(3) . . . . no
S2 Mo2 O2 C15 -55.4(3) . . . . no
S6 Mo2 O2 C15 138.7(3) . . . . no
S5 Mo2 O2 C15 -141.5(3) . . . . no
Mo1 Mo2 O2 C15 -1.8(3) . . . . no
O4 P1 O3 C17 -178.2(3) . . . . no
S4 P1 O3 C17 61.6(3) . . . . no
S3 P1 O3 C17 -59.8(3) . . . . no
O3 P1 O4 C19 177.0(3) . . . . no
S4 P1 O4 C19 -63.5(3) . . . . no
S3 P1 O4 C19 58.1(3) . . . . no
O6 P2 O5 C21 176.0(3) . . . . no
S6 P2 O5 C21 -58.4(3) . . . . no
S5 P2 O5 C21 49.8(3) . . . . no
Mo2 S1 O7 C32 -165.7(2) . . . . no
Mo1 S1 O7 C32 -89.0(3) . . . . no
N1 C1 C6 C5 -178.9(3) . . . . no
C2 C1 C6 C5 1.3(5) . . . . no
C1 C6 C5 C4 1.7(5) . . . . no
C6 C5 C4 C3 -2.8(5) . . . . no
C6 C5 C4 C7 175.9(3) . . . . no
C5 C4 C3 C2 1.1(5) . . . . no
C7 C4 C3 C2 -177.6(3) . . . . no
C4 C3 C2 C1 1.8(5) . . . . no
N1 C1 C2 C3 177.2(3) . . . . no
C6 C1 C2 C3 -3.0(5) . . . . no
N2 C8 C13 C12 179.9(4) . . . . no
C9 C8 C13 C12 0.0(6) . . . . no
C8 C13 C12 C11 -1.2(6) . . . . no
C13 C12 C11 C10 1.0(6) . . . . no
C13 C12 C11 C14 -179.1(4) . . . . no
C12 C11 C10 C9 0.5(6) . . . . no
C14 C11 C10 C9 -179.5(4) . . . . no
C11 C10 C9 C8 -1.6(6) . . . . no
N2 C8 C9 C10 -178.5(4) . . . . no
C13 C8 C9 C10 1.4(6) . . . . no
Mo2 O2 C15 O1 0.7(5) . . . . no
Mo2 O2 C15 C16 177.8(2) . . . . no
Mo1 O1 C15 O2 1.8(5) . . . . no
Mo1 O1 C15 C16 -175.4(2) . . . . no
P1 O3 C17 C18 170.8(3) . . . . no
P1 O4 C19 C20 -166.9(3) . . . . no
P2 O5 C21 C22 100.5(4) . . . . no
Mo1 S2 C25 C26 144.1(2) . . . . no
Mo2 S2 C25 C26 -137.6(2) . . . . no
S2 C25 C26 C31 88.0(4) . . . . no
S2 C25 C26 C27 -95.6(3) . . . . no
C31 C26 C27 C28 1.5(5) . . . . no
C25 C26 C27 C28 -175.0(3) . . . . no
C26 C27 C28 C29 0.4(6) . . . . no
C27 C28 C29 C30 -1.8(6) . . . . no
C28 C29 C30 C31 1.3(6) . . . . no
C29 C30 C31 C26 0.7(6) . . . . no
C27 C26 C31 C30 -2.0(5) . . . . no
C25 C26 C31 C30 174.5(3) . . . . no
S1 O7 C32 C33 167.5(3) . . . . no
